data_4121176
loop_
_publ_author_name
'Michael Benz'
'Bernhard Spingler'
'Roger Alberto'
'Henrik Braband'

_publ_section_title
;
 Toward Organometallic 99mTc Imaging Agents: Synthesis of Water-Stable
 99Tc-NHC Complexes
;
_journal_name_full 'Journal of the American Chemical Society'
_journal_page_first 17566
_journal_page_last 17572
_journal_paper_doi 10.1021/ja409499u
_journal_volume 135
_journal_year 2013
_chemical_formula_moiety C22H38F6N8O4PTc
_chemical_formula_sum 'C22 H38 F6 N8 O4 P Tc'
_chemical_formula_weight 721.57
_chemical_name_common '[TcO2(L1)4](PF6)glycH2'
_chemical_name_systematic
; 
 ? 
;
_space_group_IT_number 15
_symmetry_cell_setting monoclinic
_symmetry_space_group_name_Hall '-C 2yc'
_symmetry_space_group_name_H-M 'C 1 2/c 1'
_atom_sites_solution_hydrogens geom
_atom_sites_solution_primary direct
_atom_sites_solution_secondary difmap
_audit_creation_method
;
CrysAlisPro, Oxford Diffraction Ltd.,
Version 1.171.36.20 (release 27-06-2012 CrysAlis171 .NET)
(compiled Jul 11 2012,15:38:31)
;
_cell_angle_alpha 90.00
_cell_angle_beta 107.132(9)
_cell_angle_gamma 90.00
_cell_formula_units_Z 4
_cell_length_a 19.7741(15)
_cell_length_b 10.2626(5)
_cell_length_c 15.8185(11)
_cell_measurement_reflns_used 3237
_cell_measurement_temperature 183(2)
_cell_measurement_theta_max 30.8882
_cell_measurement_theta_min 2.7824
_cell_volume 3067.7(4)
_computing_cell_refinement
;
CrysAlisPro, Agilent Technologies,
Version 1.171.35.19 (release 27-10-2011 CrysAlis171 .NET)
(compiled Oct 27 2011,15:02:11)
;
_computing_data_collection
;
CrysAlisPro, Agilent Technologies,
Version 1.171.35.19 (release 27-10-2011 CrysAlis171 .NET)
(compiled Oct 27 2011,15:02:11)
;
_computing_data_reduction
;
CrysAlisPro, Agilent Technologies,
Version 1.171.35.19 (release 27-10-2011 CrysAlis171 .NET)
(compiled Oct 27 2011,15:02:11)
;
_computing_molecular_graphics 'ORTEP-3 (Farrugia, 1997)'
_computing_publication_material 'SHELXL-97 (Sheldrick, 2008)'
_computing_structure_refinement 'SHELXL-97 (Sheldrick, 2008)'
_computing_structure_solution 'SIR-97 (Altomare, 1999)'
_diffrn_ambient_temperature 183(2)
_diffrn_detector_area_resol_mean 10.4498
_diffrn_measured_fraction_theta_full 0.998
_diffrn_measured_fraction_theta_max 0.998
_diffrn_measurement_device_type 'Xcalibur, Ruby'
_diffrn_measurement_method '\w scans'
_diffrn_radiation_monochromator graphite
_diffrn_radiation_source 'fine-focus sealed tube'
_diffrn_radiation_type MoK\a
_diffrn_radiation_wavelength 0.71073
_diffrn_reflns_av_R_equivalents 0.0486
_diffrn_reflns_av_sigmaI/netI 0.0619
_diffrn_reflns_limit_h_max 26
_diffrn_reflns_limit_h_min -26
_diffrn_reflns_limit_k_max 13
_diffrn_reflns_limit_k_min -11
_diffrn_reflns_limit_l_max 17
_diffrn_reflns_limit_l_min -21
_diffrn_reflns_number 9875
_diffrn_reflns_theta_full 28.28
_diffrn_reflns_theta_max 28.28
_diffrn_reflns_theta_min 2.79
_exptl_absorpt_coefficient_mu 0.600
_exptl_absorpt_correction_T_max 0.9677
_exptl_absorpt_correction_T_min 0.6001
_exptl_absorpt_correction_type multi-scan
_exptl_absorpt_process_details
;
CrysAlisPro, Agilent Technologies,
Version 1.171.35.19 (release 27-10-2011 CrysAlis171 .NET)
(compiled Oct 27 2011,15:02:11)
empirical absorption correction using spherical harmonics,
 implemented in SCALE3 ABSPACK scaling algorithm.
;
_exptl_crystal_colour orange
_exptl_crystal_density_diffrn 1.562
_exptl_crystal_description plate
_exptl_crystal_F_000 1480
_exptl_crystal_size_max 0.16
_exptl_crystal_size_mid 0.13
_exptl_crystal_size_min 0.05
_refine_diff_density_max 1.057
_refine_diff_density_min -0.498
_refine_diff_density_rms 0.106
_refine_ls_extinction_method none
_refine_ls_goodness_of_fit_ref 1.094
_refine_ls_hydrogen_treatment constr
_refine_ls_matrix_type full
_refine_ls_number_parameters 197
_refine_ls_number_reflns 3811
_refine_ls_number_restraints 0
_refine_ls_restrained_S_all 1.094
_refine_ls_R_factor_all 0.0631
_refine_ls_R_factor_gt 0.0524
_refine_ls_shift/su_max 0.001
_refine_ls_shift/su_mean 0.000
_refine_ls_structure_factor_coef Fsqd
_refine_ls_weighting_details 'calc w=1/[\s^2^(Fo^2^)+(0.0543P)^2^+4.7575P] where P=(Fo^2^+2Fc^2^)/3'
_refine_ls_weighting_scheme calc
_refine_ls_wR_factor_gt 0.1238
_refine_ls_wR_factor_ref 0.1314
_reflns_number_gt 3222
_reflns_number_total 3811
_reflns_threshold_expression >2sigma(I)
_cod_data_source_file ja409499u_si_002_2.cif
_cod_data_source_block '[TcO2(L1)4](PF6)glycH2'
_cod_database_code 4121176

loop_
_symmetry_equiv_pos_as_xyz
'x, y, z'
'-x, y, -z+1/2'
'x+1/2, y+1/2, z'
'-x+1/2, y+1/2, -z+1/2'
'-x, -y, -z'
'x, -y, z-1/2'
'-x+1/2, -y+1/2, -z'
'x+1/2, -y+1/2, z-1/2'

loop_
_atom_site_label
_atom_site_type_symbol
_atom_site_fract_x
_atom_site_fract_y
_atom_site_fract_z
_atom_site_U_iso_or_equiv
_atom_site_adp_type
_atom_site_occupancy
_atom_site_symmetry_multiplicity
_atom_site_calc_flag
_atom_site_refinement_flags
Tc1 Tc 1.0000 0.26150(3) 0.2500 0.01954(13) Uani 1 2 d S
C1 C 0.94074(19) 0.4107(3) 0.2975(2) 0.0286(7) Uani 1 1 d .
C11 C 0.93967(16) 0.1083(3) 0.2915(2) 0.0241(7) Uani 1 1 d .
C2 C 1.0418(2) 0.5507(4) 0.3836(3) 0.0520(12) Uani 1 1 d .
H2A H 1.0504 0.6232 0.3477 0.062 Uiso 1 1 calc R
H2B H 1.0717 0.4766 0.3789 0.062 Uiso 1 1 calc R
H2C H 1.0532 0.5782 0.4456 0.062 Uiso 1 1 calc R
C3 C 0.9153(3) 0.5803(4) 0.3730(3) 0.0564(13) Uani 1 1 d .
H3A H 0.9213 0.6553 0.4096 0.068 Uiso 1 1 calc R
C4 C 0.8545(3) 0.5215(5) 0.3326(3) 0.0561(13) Uani 1 1 d .
H4A H 0.8088 0.5460 0.3353 0.067 Uiso 1 1 calc R
C5 C 0.8168(2) 0.3283(5) 0.2341(3) 0.0503(11) Uani 1 1 d .
H5A H 0.7988 0.2745 0.2739 0.060 Uiso 1 1 calc R
H5B H 0.8380 0.2722 0.1987 0.060 Uiso 1 1 calc R
H5C H 0.7778 0.3781 0.1948 0.060 Uiso 1 1 calc R
C12 C 0.9484(2) 0.1801(4) 0.4450(2) 0.0420(9) Uani 1 1 d .
H12A H 0.9076 0.2298 0.4505 0.050 Uiso 1 1 calc R
H12B H 0.9843 0.2403 0.4366 0.050 Uiso 1 1 calc R
H12C H 0.9684 0.1290 0.4989 0.050 Uiso 1 1 calc R
C13 C 0.8870(2) -0.0188(4) 0.3696(3) 0.0440(10) Uani 1 1 d .
H13A H 0.8712 -0.0504 0.4170 0.053 Uiso 1 1 calc R
C14 C 0.8759(2) -0.0735(4) 0.2902(3) 0.0458(10) Uani 1 1 d .
H14A H 0.8504 -0.1516 0.2702 0.055 Uiso 1 1 calc R
C15 C 0.9091(2) -0.0288(4) 0.1535(3) 0.0455(10) Uani 1 1 d .
H15A H 0.9496 -0.0856 0.1566 0.055 Uiso 1 1 calc R
H15B H 0.9131 0.0511 0.1215 0.055 Uiso 1 1 calc R
H15C H 0.8652 -0.0741 0.1225 0.055 Uiso 1 1 calc R
C21 C 0.7723(2) 0.2981(4) -0.0145(3) 0.0398(9) Uani 1 1 d .
H21B H 0.7465 0.3310 -0.0741 0.048 Uiso 1 1 calc R
H21A H 0.7823 0.3730 0.0269 0.048 Uiso 1 1 calc R
O1 O 0.93648(13) 0.2620(2) 0.14535(16) 0.0283(5) Uani 1 1 d .
O22 O 0.83764(14) 0.2391(3) -0.01657(18) 0.0384(7) Uani 1 1 d .
H22 H 0.8675 0.2450 0.0336 0.058 Uiso 1 1 calc R
N1 N 0.96751(19) 0.5124(3) 0.3519(2) 0.0386(8) Uani 1 1 d .
N2 N 0.87024(17) 0.4181(3) 0.2861(2) 0.0369(7) Uani 1 1 d .
N11 N 0.92588(15) 0.0927(3) 0.36915(19) 0.0304(7) Uani 1 1 d .
N12 N 0.90814(15) 0.0041(3) 0.2428(2) 0.0318(7) Uani 1 1 d .
P1 P 0.7500 0.2500 0.5000 0.0344(3) Uani 1 2 d S
F1 F 0.7560(2) 0.3335(4) 0.4192(3) 0.1016(13) Uani 1 1 d .
F2 F 0.78917(16) 0.1310(3) 0.4711(2) 0.0756(9) Uani 1 1 d .
F3 F 0.67621(17) 0.1983(4) 0.4441(3) 0.1046(14) Uani 1 1 d .

loop_
_atom_site_aniso_label
_atom_site_aniso_U_11
_atom_site_aniso_U_22
_atom_site_aniso_U_33
_atom_site_aniso_U_23
_atom_site_aniso_U_13
_atom_site_aniso_U_12
Tc1 0.0181(2) 0.0222(2) 0.0183(2) 0.000 0.00529(14) 0.000
C1 0.0336(19) 0.0281(17) 0.0271(17) 0.0002(14) 0.0135(15) 0.0040(14)
C11 0.0181(15) 0.0259(16) 0.0298(17) -0.0035(14) 0.0094(14) -0.0026(12)
C2 0.070(3) 0.038(2) 0.050(3) -0.021(2) 0.020(2) -0.022(2)
C3 0.090(4) 0.034(2) 0.058(3) -0.011(2) 0.041(3) 0.005(2)
C4 0.070(3) 0.052(3) 0.058(3) 0.002(2) 0.038(3) 0.029(2)
C5 0.0248(19) 0.073(3) 0.052(3) -0.008(2) 0.0107(19) 0.010(2)
C12 0.051(2) 0.052(2) 0.0281(19) -0.0024(18) 0.0188(18) -0.006(2)
C13 0.039(2) 0.041(2) 0.060(3) 0.010(2) 0.028(2) -0.0071(18)
C14 0.041(2) 0.032(2) 0.070(3) -0.004(2) 0.026(2) -0.0117(17)
C15 0.047(2) 0.041(2) 0.048(2) -0.0218(19) 0.015(2) -0.0151(19)
C21 0.042(2) 0.040(2) 0.032(2) 0.0013(17) 0.0029(17) -0.0037(18)
O1 0.0233(11) 0.0353(13) 0.0250(12) -0.0012(10) 0.0049(10) 0.0055(10)
O22 0.0266(13) 0.0577(18) 0.0314(14) -0.0073(12) 0.0093(11) -0.0003(12)
N1 0.057(2) 0.0263(15) 0.0376(17) -0.0067(13) 0.0226(16) -0.0023(15)
N2 0.0355(17) 0.0430(18) 0.0363(17) -0.0005(14) 0.0167(15) 0.0111(14)
N11 0.0294(15) 0.0316(15) 0.0338(16) 0.0020(13) 0.0148(13) -0.0037(12)
N12 0.0271(15) 0.0293(15) 0.0401(17) -0.0093(13) 0.0114(13) -0.0078(12)
P1 0.0245(6) 0.0340(7) 0.0464(8) 0.0132(6) 0.0133(6) 0.0068(5)
F1 0.114(3) 0.104(3) 0.110(3) 0.062(2) 0.070(2) 0.038(2)
F2 0.073(2) 0.0671(19) 0.093(2) 0.0027(17) 0.0341(18) 0.0285(16)
F3 0.0504(19) 0.087(2) 0.152(4) -0.017(3) -0.008(2) -0.0030(18)

loop_
_atom_type_symbol
_atom_type_description
_atom_type_scat_dispersion_real
_atom_type_scat_dispersion_imag
_atom_type_scat_source
C C 0.0033 0.0016 'International Tables Vol C Tables 4.2.6.8 and 6.1.1.4'
H H 0.0000 0.0000 'International Tables Vol C Tables 4.2.6.8 and 6.1.1.4'
O O 0.0106 0.0060 'International Tables Vol C Tables 4.2.6.8 and 6.1.1.4'
N N 0.0061 0.0033 'International Tables Vol C Tables 4.2.6.8 and 6.1.1.4'
Tc Tc -1.4390 0.7593 'International Tables Vol C Tables 4.2.6.8 and 6.1.1.4'
P P 0.1023 0.0942 'International Tables Vol C Tables 4.2.6.8 and 6.1.1.4'
F F 0.0171 0.0103 'International Tables Vol C Tables 4.2.6.8 and 6.1.1.4'

loop_
_geom_angle_atom_site_label_1
_geom_angle_atom_site_label_2
_geom_angle_atom_site_label_3
_geom_angle
_geom_angle_site_symmetry_1
_geom_angle_site_symmetry_3
O1 Tc1 O1 179.68(15) 2_755 .
O1 Tc1 C11 89.03(12) 2_755 2_755
O1 Tc1 C11 91.20(11) . 2_755
O1 Tc1 C11 91.20(11) 2_755 .
O1 Tc1 C11 89.03(12) . .
C11 Tc1 C11 88.13(16) 2_755 .
O1 Tc1 C1 90.86(12) 2_755 2_755
O1 Tc1 C1 88.92(12) . 2_755
C11 Tc1 C1 90.30(13) 2_755 2_755
C11 Tc1 C1 177.39(12) . 2_755
O1 Tc1 C1 88.92(12) 2_755 .
O1 Tc1 C1 90.86(12) . .
C11 Tc1 C1 177.40(12) 2_755 .
C11 Tc1 C1 90.30(13) . .
C1 Tc1 C1 91.34(18) 2_755 .
N2 C1 N1 103.6(3) . .
N2 C1 Tc1 128.9(3) . .
N1 C1 Tc1 127.3(3) . .
N11 C11 N12 104.0(3) . .
N11 C11 Tc1 129.5(2) . .
N12 C11 Tc1 126.5(2) . .
N1 C2 H2A 109.5 . .
N1 C2 H2B 109.5 . .
H2A C2 H2B 109.5 . .
N1 C2 H2C 109.5 . .
H2A C2 H2C 109.5 . .
H2B C2 H2C 109.5 . .
C4 C3 N1 107.0(4) . .
C4 C3 H3A 126.5 . .
N1 C3 H3A 126.5 . .
C3 C4 N2 106.9(4) . .
C3 C4 H4A 126.5 . .
N2 C4 H4A 126.5 . .
N2 C5 H5A 109.5 . .
N2 C5 H5B 109.5 . .
H5A C5 H5B 109.5 . .
N2 C5 H5C 109.5 . .
H5A C5 H5C 109.5 . .
H5B C5 H5C 109.5 . .
N11 C12 H12A 109.5 . .
N11 C12 H12B 109.5 . .
H12A C12 H12B 109.5 . .
N11 C12 H12C 109.5 . .
H12A C12 H12C 109.5 . .
H12B C12 H12C 109.5 . .
C14 C13 N11 106.3(4) . .
C14 C13 H13A 126.9 . .
N11 C13 H13A 126.9 . .
C13 C14 N12 107.3(3) . .
C13 C14 H14A 126.4 . .
N12 C14 H14A 126.4 . .
N12 C15 H15A 109.5 . .
N12 C15 H15B 109.5 . .
H15A C15 H15B 109.5 . .
N12 C15 H15C 109.5 . .
H15A C15 H15C 109.5 . .
H15B C15 H15C 109.5 . .
O22 C21 C21 110.3(4) . 7_655
O22 C21 H21B 109.6 . .
C21 C21 H21B 109.6 7_655 .
O22 C21 H21A 109.6 . .
C21 C21 H21A 109.6 7_655 .
H21B C21 H21A 108.1 . .
C21 O22 H22 109.5 . .
C1 N1 C3 111.4(4) . .
C1 N1 C2 126.2(3) . .
C3 N1 C2 122.4(4) . .
C1 N2 C4 111.0(4) . .
C1 N2 C5 125.8(3) . .
C4 N2 C5 123.1(4) . .
C11 N11 C13 111.6(3) . .
C11 N11 C12 125.7(3) . .
C13 N11 C12 122.8(3) . .
C11 N12 C14 110.9(3) . .
C11 N12 C15 126.7(3) . .
C14 N12 C15 122.4(3) . .
F3 P1 F3 179.999(1) . 7_656
F3 P1 F1 90.3(2) . .
F3 P1 F1 89.7(2) 7_656 .
F3 P1 F1 89.7(2) . 7_656
F3 P1 F1 90.3(2) 7_656 7_656
F1 P1 F1 179.997(2) . 7_656
F3 P1 F2 88.34(19) . 7_656
F3 P1 F2 91.66(19) 7_656 7_656
F1 P1 F2 88.57(19) . 7_656
F1 P1 F2 91.43(19) 7_656 7_656
F3 P1 F2 91.66(19) . .
F3 P1 F2 88.34(19) 7_656 .
F1 P1 F2 91.43(19) . .
F1 P1 F2 88.57(19) 7_656 .
F2 P1 F2 179.998(1) 7_656 .

loop_
_geom_bond_atom_site_label_1
_geom_bond_atom_site_label_2
_geom_bond_distance
_geom_bond_site_symmetry_2
Tc1 O1 1.759(2) 2_755
Tc1 O1 1.759(2) .
Tc1 C11 2.188(3) 2_755
Tc1 C11 2.188(3) .
Tc1 C1 2.191(3) 2_755
Tc1 C1 2.191(3) .
C1 N2 1.354(4) .
C1 N1 1.357(4) .
C11 N11 1.344(4) .
C11 N12 1.358(4) .
C2 N1 1.460(5) .
C2 H2A 0.9800 .
C2 H2B 0.9800 .
C2 H2C 0.9800 .
C3 C4 1.329(7) .
C3 N1 1.367(5) .
C3 H3A 0.9500 .
C4 N2 1.378(5) .
C4 H4A 0.9500 .
C5 N2 1.459(5) .
C5 H5A 0.9800 .
C5 H5B 0.9800 .
C5 H5C 0.9800 .
C12 N11 1.459(5) .
C12 H12A 0.9800 .
C12 H12B 0.9800 .
C12 H12C 0.9800 .
C13 C14 1.334(6) .
C13 N11 1.380(5) .
C13 H13A 0.9500 .
C14 N12 1.373(5) .
C14 H14A 0.9500 .
C15 N12 1.457(5) .
C15 H15A 0.9800 .
C15 H15B 0.9800 .
C15 H15C 0.9800 .
C21 O22 1.437(5) .
C21 C21 1.482(8) 7_655
C21 H21B 0.9900 .
C21 H21A 0.9900 .
O22 H22 0.8400 .
P1 F3 1.560(3) .
P1 F3 1.560(3) 7_656
P1 F1 1.572(3) .
P1 F1 1.572(3) 7_656
P1 F2 1.584(3) 7_656
P1 F2 1.584(3) .

loop_
_geom_hbond_atom_site_label_D
_geom_hbond_atom_site_label_H
_geom_hbond_atom_site_label_A
_geom_hbond_distance_DH
_geom_hbond_distance_HA
_geom_hbond_distance_DA
_geom_hbond_angle_DHA
O22 H22 O1 0.84 1.90 2.736(4) 178.2

loop_
_geom_torsion_atom_site_label_1
_geom_torsion_atom_site_label_2
_geom_torsion_atom_site_label_3
_geom_torsion_atom_site_label_4
_geom_torsion
_geom_torsion_site_symmetry_1
O1 Tc1 C1 N2 -135.9(3) 2_755
O1 Tc1 C1 N2 44.4(3) .
C11 Tc1 C1 N2 -98(3) 2_755
C11 Tc1 C1 N2 -44.7(3) .
C1 Tc1 C1 N2 133.3(4) 2_755
O1 Tc1 C1 N1 38.2(3) 2_755
O1 Tc1 C1 N1 -141.6(3) .
C11 Tc1 C1 N1 76(3) 2_755
C11 Tc1 C1 N1 129.4(3) .
C1 Tc1 C1 N1 -52.6(3) 2_755
O1 Tc1 C11 N11 39.9(3) 2_755
O1 Tc1 C11 N11 -139.9(3) .
C11 Tc1 C11 N11 128.9(3) 2_755
C1 Tc1 C11 N11 -178(100) 2_755
C1 Tc1 C11 N11 -49.0(3) .
O1 Tc1 C11 N12 -138.9(3) 2_755
O1 Tc1 C11 N12 41.3(3) .
C11 Tc1 C11 N12 -49.9(2) 2_755
C1 Tc1 C11 N12 3(3) 2_755
C1 Tc1 C11 N12 132.2(3) .
N1 C3 C4 N2 -0.6(5) .
N11 C13 C14 N12 0.3(5) .
N2 C1 N1 C3 -0.2(4) .
Tc1 C1 N1 C3 -175.4(3) .
N2 C1 N1 C2 -178.5(4) .
Tc1 C1 N1 C2 6.3(5) .
C4 C3 N1 C1 0.5(5) .
C4 C3 N1 C2 178.9(4) .
N1 C1 N2 C4 -0.2(4) .
Tc1 C1 N2 C4 175.0(3) .
N1 C1 N2 C5 -178.6(4) .
Tc1 C1 N2 C5 -3.4(5) .
C3 C4 N2 C1 0.5(5) .
C3 C4 N2 C5 178.9(4) .
N12 C11 N11 C13 0.3(4) .
Tc1 C11 N11 C13 -178.7(3) .
N12 C11 N11 C12 -179.8(3) .
Tc1 C11 N11 C12 1.1(5) .
C14 C13 N11 C11 -0.4(5) .
C14 C13 N11 C12 179.7(4) .
N11 C11 N12 C14 -0.1(4) .
Tc1 C11 N12 C14 178.9(3) .
N11 C11 N12 C15 -177.7(3) .
Tc1 C11 N12 C15 1.3(5) .
C13 C14 N12 C11 -0.1(5) .
C13 C14 N12 C15 177.6(4) .
